data_4037052
loop_
_publ_author_name
'Runyon, Scott P.'
'Kormos, Chad M.'
'Gichinga, Moses G.'
'Mascarella, S. Wayne'
'Navarro, Hern\'an A'
'Deschamps, Jeffrey R.'
'Imler, Gregory H.'
'Carroll, F. Ivy'

_publ_section_title
;
 Design, Synthesis, and Biological Evaluation of Structurally Rigid
 Analogues of 4-(3-Hydroxyphenyl)piperidine Opioid Receptor Antagonists.
;
_journal_issue 21
_journal_name_full 'The Journal of organic chemistry'
_journal_page_first 10383
_journal_page_last 10391
_journal_paper_doi 10.1021/acs.joc.6b01366
_journal_volume 81
_journal_year 2016
_chemical_formula_moiety 'C12 H15 N O'
_chemical_formula_sum 'C12 H15 N O'
_chemical_formula_weight 189.25
_space_group_crystal_system monoclinic
_space_group_IT_number 14
_space_group_name_Hall '-P 2ybc'
_space_group_name_H-M_alt 'P 1 21/c 1'
_atom_sites_solution_hydrogens geom
_audit_creation_method SHELXL-2014/7
_cell_angle_alpha 90
_cell_angle_beta 100.693(2)
_cell_angle_gamma 90
_cell_formula_units_Z 4
_cell_length_a 7.9239(3)
_cell_length_b 16.0550(7)
_cell_length_c 8.1077(4)
_cell_measurement_reflns_used 1164
_cell_measurement_temperature 296(2)
_cell_measurement_theta_max 66.77
_cell_measurement_theta_min 5.51
_cell_volume 1013.54(8)
_computing_cell_refinement 'Bruker SMART v5.631 (Bruker, 2001)'
_computing_data_collection 'Bruker SMART v5.631 (Bruker, 2001)'
_computing_data_reduction
;
Bruker SAINT v6.45A (Bruker, 2002), Bruker XPREP v6.14 (Bruker, 2001)
;
_computing_molecular_graphics 'Bruker SHELXTL v6.14 (Bruker, 2000b)'
_computing_publication_material 'Bruker SHELXTL v6.14 (Bruker, 2000b)'
_computing_structure_refinement 'Bruker SHELXTL v6.14 (Bruker, 2000b)'
_computing_structure_solution 'Bruker SHELXTL v6.14 (Bruker, 2000b)'
_diffrn_ambient_temperature 296(2)
_diffrn_measured_fraction_theta_full 0.893
_diffrn_measured_fraction_theta_max 0.892
_diffrn_measurement_device 'Bruker PLATINUM 135 CCD'
_diffrn_measurement_method '\w scans'
_diffrn_radiation_monochromator 'Helios optics'
_diffrn_radiation_source 'rotating anode'
_diffrn_radiation_type CuK\a
_diffrn_radiation_wavelength 1.54178
_diffrn_reflns_av_unetI/netI 0.0422
_diffrn_reflns_Laue_measured_fraction_full 0.893
_diffrn_reflns_Laue_measured_fraction_max 0.892
_diffrn_reflns_number 1643
_diffrn_reflns_point_group_measured_fraction_full 0.893
_diffrn_reflns_point_group_measured_fraction_max 0.892
_diffrn_reflns_theta_full 67.679
_diffrn_reflns_theta_max 67.706
_diffrn_reflns_theta_min 5.511
_exptl_absorpt_coefficient_mu 0.618
_exptl_absorpt_correction_T_max 0.752989
_exptl_absorpt_correction_T_min 0.604608
_exptl_absorpt_correction_type multi-scan
_exptl_absorpt_process_details 'SADABS v2.10 (Bruker, 2000c)'
_exptl_crystal_colour colourless
_exptl_crystal_density_diffrn 1.240
_exptl_crystal_description rod
_exptl_crystal_F_000 408
_exptl_crystal_size_max 0.196
_exptl_crystal_size_mid 0.063
_exptl_crystal_size_min 0.028
_refine_diff_density_max 0.442
_refine_diff_density_min -0.448
_refine_diff_density_rms 0.092
_refine_ls_extinction_method none
_refine_ls_goodness_of_fit_ref 1.148
_refine_ls_hydrogen_treatment constr
_refine_ls_matrix_type full
_refine_ls_number_parameters 129
_refine_ls_number_reflns 1643
_refine_ls_number_restraints 0
_refine_ls_restrained_S_all 1.148
_refine_ls_R_factor_all 0.1007
_refine_ls_R_factor_gt 0.0778
_refine_ls_shift/su_max 0.000
_refine_ls_shift/su_mean 0.000
_refine_ls_structure_factor_coef Fsqd
_refine_ls_weighting_details 'w=1/[\s^2^(Fo^2^)+(0.1203P)^2^+2.7420P] where P=(Fo^2^+2Fc^2^)/3'
_refine_ls_weighting_scheme calc
_refine_ls_wR_factor_gt 0.2475
_refine_ls_wR_factor_ref 0.2697
_reflns_Friedel_coverage 0.000
_reflns_number_gt 1322
_reflns_number_total 1643
_reflns_threshold_expression 'I > 2\s(I)'
_cod_data_source_file jo6b01366_si_003.cif
_cod_data_source_block rti147
_cod_original_sg_symbol_H-M 'P 21/c'
_cod_database_code 4037052
_shelx_shelxl_version_number 2014/7
_shelx_space_group_comment
;
The symmetry employed for this shelxl refinement is uniquely defined
by the following loop, which should always be used as a source of
symmetry information in preference to the above space-group names.
They are only intended as comments.
;
_shelx_estimated_absorpt_t_min 0.888
_shelx_estimated_absorpt_t_max 0.983

loop_
_space_group_symop_operation_xyz
'x, y, z'
'-x, y+1/2, -z+1/2'
'-x, -y, -z'
'x, -y-1/2, z-1/2'

loop_
_atom_site_label
_atom_site_type_symbol
_atom_site_fract_x
_atom_site_fract_y
_atom_site_fract_z
_atom_site_U_iso_or_equiv
_atom_site_adp_type
_atom_site_occupancy
_atom_site_site_symmetry_order
_atom_site_calc_flag
_atom_site_refinement_flags_posn
_atom_site_refinement_flags_adp
C1 C 0.7671(5) 0.1669(2) 0.1817(5) 0.0277(9) Uani 1 1 d . .
H1A H 0.8591 0.1518 0.1216 0.033 Uiso 1 1 calc R U
C2 C 0.5889(5) 0.1334(3) 0.1192(5) 0.0316(9) Uani 1 1 d . .
H2A H 0.5286 0.1670 0.0274 0.038 Uiso 1 1 calc R U
H2B H 0.5932 0.0763 0.0814 0.038 Uiso 1 1 calc R U
N3 N 0.5044(4) 0.1387(2) 0.2675(4) 0.0290(8) Uani 1 1 d . .
C3 C 0.3630(5) 0.0798(3) 0.2604(6) 0.0372(10) Uani 1 1 d . .
H3A H 0.3107 0.0871 0.3571 0.056 Uiso 1 1 calc R U
H3B H 0.4061 0.0240 0.2589 0.056 Uiso 1 1 calc R U
H3C H 0.2792 0.0895 0.1605 0.056 Uiso 1 1 calc R U
C4 C 0.6393(5) 0.1268(2) 0.4165(5) 0.0297(9) Uani 1 1 d . .
H4A H 0.6532 0.0682 0.4446 0.036 Uiso 1 1 calc R U
H4B H 0.6111 0.1565 0.5120 0.036 Uiso 1 1 calc R U
C5 C 0.8010(5) 0.1615(2) 0.3697(5) 0.0258(8) Uani 1 1 d . .
H5A H 0.9132 0.1422 0.4294 0.031 Uiso 1 1 calc R U
C6 C 0.7856(4) 0.2462(2) 0.2866(5) 0.0254(8) Uani 1 1 d . .
H6A H 0.6778 0.2756 0.2894 0.031 Uiso 1 1 calc R U
C7 C 0.9362(4) 0.3009(2) 0.2856(4) 0.0249(8) Uani 1 1 d . .
C8 C 1.0954(4) 0.2700(2) 0.2628(5) 0.0275(9) Uani 1 1 d . .
H8A H 1.1124 0.2128 0.2583 0.033 Uiso 1 1 calc R U
O9 O 1.3839(3) 0.29776(18) 0.2197(4) 0.0374(7) Uani 1 1 d . .
H9A H 1.3945 0.2478 0.2396 0.056 Uiso 1 1 calc R U
C9 C 1.2279(4) 0.3240(2) 0.2470(5) 0.0284(9) Uani 1 1 d . .
C10 C 1.2047(5) 0.4092(3) 0.2573(5) 0.0343(10) Uani 1 1 d . .
H10A H 1.2935 0.4455 0.2466 0.041 Uiso 1 1 calc R U
C11 C 1.0486(5) 0.4401(2) 0.2835(5) 0.0323(9) Uani 1 1 d . .
H11A H 1.0332 0.4973 0.2913 0.039 Uiso 1 1 calc R U
C12 C 0.9160(5) 0.3867(2) 0.2980(5) 0.0288(9) Uani 1 1 d . .
H12B H 0.8120 0.4081 0.3162 0.035 Uiso 1 1 calc R U

loop_
_atom_site_aniso_label
_atom_site_aniso_U_11
_atom_site_aniso_U_22
_atom_site_aniso_U_33
_atom_site_aniso_U_23
_atom_site_aniso_U_13
_atom_site_aniso_U_12
C1 0.0250(17) 0.028(2) 0.034(2) -0.0003(15) 0.0156(16) 0.0001(14)
C2 0.0318(19) 0.033(2) 0.033(2) -0.0021(16) 0.0137(17) -0.0032(15)
N3 0.0245(15) 0.0303(18) 0.0360(18) -0.0001(13) 0.0155(14) -0.0027(12)
C3 0.0273(19) 0.037(2) 0.051(3) -0.0021(18) 0.0163(19) -0.0067(16)
C4 0.0338(19) 0.026(2) 0.032(2) -0.0001(15) 0.0147(17) -0.0033(15)
C5 0.0234(17) 0.028(2) 0.0280(19) -0.0012(15) 0.0106(15) -0.0005(14)
C6 0.0211(16) 0.027(2) 0.029(2) 0.0023(14) 0.0075(15) 0.0018(14)
C7 0.0248(17) 0.027(2) 0.0253(18) 0.0010(14) 0.0122(15) -0.0003(14)
C8 0.0247(17) 0.024(2) 0.035(2) 0.0024(15) 0.0097(16) 0.0012(14)
O9 0.0230(12) 0.0307(16) 0.0618(19) 0.0049(13) 0.0170(13) -0.0005(10)
C9 0.0204(17) 0.030(2) 0.036(2) 0.0026(16) 0.0097(16) 0.0013(14)
C10 0.0277(19) 0.034(2) 0.043(2) 0.0034(17) 0.0114(18) -0.0074(15)
C11 0.0329(19) 0.022(2) 0.044(2) -0.0005(16) 0.0122(18) 0.0012(15)
C12 0.0301(18) 0.029(2) 0.0303(19) -0.0005(15) 0.0148(16) 0.0051(15)

loop_
_atom_type_symbol
_atom_type_description
_atom_type_scat_dispersion_real
_atom_type_scat_dispersion_imag
_atom_type_scat_source
C C 0.0181 0.0091 'International Tables Vol C Tables 4.2.6.8 and 6.1.1.4'
H H 0.0000 0.0000 'International Tables Vol C Tables 4.2.6.8 and 6.1.1.4'
N N 0.0311 0.0180 'International Tables Vol C Tables 4.2.6.8 and 6.1.1.4'
O O 0.0492 0.0322 'International Tables Vol C Tables 4.2.6.8 and 6.1.1.4'

loop_
_geom_angle_atom_site_label_1
_geom_angle_atom_site_label_2
_geom_angle_atom_site_label_3
_geom_angle
C5 C1 C2 107.5(3)
C5 C1 C6 60.0(2)
C2 C1 C6 118.2(3)
C5 C1 H1A 118.8
C2 C1 H1A 118.8
C6 C1 H1A 118.8
N3 C2 C1 104.1(3)
N3 C2 H2A 110.9
C1 C2 H2A 110.9
N3 C2 H2B 110.9
C1 C2 H2B 110.9
H2A C2 H2B 109.0
C3 N3 C4 112.6(3)
C3 N3 C2 113.0(3)
C4 N3 C2 106.8(3)
N3 C3 H3A 109.5
N3 C3 H3B 109.5
H3A C3 H3B 109.5
N3 C3 H3C 109.5
H3A C3 H3C 109.5
H3B C3 H3C 109.5
N3 C4 C5 105.6(3)
N3 C4 H4A 110.6
C5 C4 H4A 110.6
N3 C4 H4B 110.6
C5 C4 H4B 110.6
H4A C4 H4B 108.8
C1 C5 C4 106.1(3)
C1 C5 C6 60.7(2)
C4 C5 C6 116.2(3)
C1 C5 H5A 119.6
C4 C5 H5A 119.6
C6 C5 H5A 119.6
C7 C6 C5 122.4(3)
C7 C6 C1 119.1(3)
C5 C6 C1 59.2(2)
C7 C6 H6A 114.9
C5 C6 H6A 114.9
C1 C6 H6A 114.9
C12 C7 C8 118.6(3)
C12 C7 C6 118.8(3)
C8 C7 C6 122.5(3)
C9 C8 C7 120.5(4)
C9 C8 H8A 119.8
C7 C8 H8A 119.8
C9 O9 H9A 109.5
O9 C9 C10 116.7(3)
O9 C9 C8 123.1(3)
C10 C9 C8 120.1(3)
C9 C10 C11 119.7(4)
C9 C10 H10A 120.1
C11 C10 H10A 120.1
C12 C11 C10 120.4(4)
C12 C11 H11A 119.8
C10 C11 H11A 119.8
C11 C12 C7 120.6(3)
C11 C12 H12B 119.7
C7 C12 H12B 119.7

loop_
_geom_bond_atom_site_label_1
_geom_bond_atom_site_label_2
_geom_bond_distance
C1 C5 1.501(5)
C1 C2 1.508(5)
C1 C6 1.523(5)
C1 H1A 0.9800
C2 N3 1.484(5)
C2 H2A 0.9700
C2 H2B 0.9700
N3 C3 1.459(5)
N3 C4 1.470(5)
C3 H3A 0.9600
C3 H3B 0.9600
C3 H3C 0.9600
C4 C5 1.508(5)
C4 H4A 0.9700
C4 H4B 0.9700
C5 C6 1.513(5)
C5 H5A 0.9800
C6 C7 1.483(5)
C6 H6A 0.9800
C7 C12 1.393(5)
C7 C8 1.399(5)
C8 C9 1.386(5)
C8 H8A 0.9300
O9 C9 1.363(4)
O9 H9A 0.8200
C9 C10 1.384(6)
C10 C11 1.385(5)
C10 H10A 0.9300
C11 C12 1.378(5)
C11 H11A 0.9300
C12 H12B 0.9300

loop_
_geom_hbond_atom_site_label_D
_geom_hbond_atom_site_label_H
_geom_hbond_atom_site_label_A
_geom_hbond_distance_DH
_geom_hbond_distance_HA
_geom_hbond_distance_DA
_geom_hbond_angle_DHA
_geom_hbond_site_symmetry_A
O9 H9A N3 0.82 1.95 2.729(4) 158.3 1_655

loop_
_geom_torsion_atom_site_label_1
_geom_torsion_atom_site_label_2
_geom_torsion_atom_site_label_3
_geom_torsion_atom_site_label_4
_geom_torsion
C5 C1 C2 N3 19.8(4)
C6 C1 C2 N3 -45.1(4)
C1 C2 N3 C3 -155.6(3)
C1 C2 N3 C4 -31.3(4)
C3 N3 C4 C5 155.3(3)
C2 N3 C4 C5 30.7(4)
C2 C1 C5 C4 -1.5(4)
C6 C1 C5 C4 111.4(3)
C2 C1 C5 C6 -113.0(3)
N3 C4 C5 C1 -17.6(4)
N3 C4 C5 C6 47.2(4)
C1 C5 C6 C7 -107.0(4)
C4 C5 C6 C7 158.6(3)
C4 C5 C6 C1 -94.4(3)
C5 C1 C6 C7 112.5(4)
C2 C1 C6 C7 -152.6(3)
C2 C1 C6 C5 94.9(4)
C5 C6 C7 C12 -144.2(4)
C1 C6 C7 C12 145.7(4)
C5 C6 C7 C8 39.7(5)
C1 C6 C7 C8 -30.5(5)
C12 C7 C8 C9 -2.2(5)
C6 C7 C8 C9 173.9(4)
C7 C8 C9 O9 -178.0(3)
C7 C8 C9 C10 1.4(6)
O9 C9 C10 C11 179.4(4)
C8 C9 C10 C11 0.0(6)
C9 C10 C11 C12 -0.5(6)
C10 C11 C12 C7 -0.4(6)
C8 C7 C12 C11 1.7(6)
C6 C7 C12 C11 -174.5(4)
